data_4071874
loop_
_publ_author_name
'Wallner, Andreas'
'Wagner, Harald'
'Baumgartner, Judith'
'Marschner, Christoph'
'Rohm, Henning W.'
'K\"ockerling, Martin'
'Krempner, Clemens'

_publ_section_title
;
 Structure, Conformation, and UV Absorption Behavior of Partially
 Trimethylsilylated Oligosilane Chains
;
_journal_issue 20
_journal_name_full Organometallics
_journal_page_first 5221
_journal_paper_doi 10.1021/om8004383
_journal_volume 27
_journal_year 2008
_chemical_formula_sum 'C42 H126 Si20'
_chemical_formula_weight 1193.22
_chemical_name_systematic
; 
 ? 
;
_space_group_IT_number 2
_symmetry_cell_setting triclinic
_symmetry_space_group_name_Hall '-P 1'
_symmetry_space_group_name_H-M 'P -1'
_atom_sites_solution_hydrogens geom
_atom_sites_solution_primary direct
_atom_sites_solution_secondary difmap
_audit_creation_method SHELXL-97
_cell_angle_alpha 89.14(3)
_cell_angle_beta 83.87(3)
_cell_angle_gamma 75.44(3)
_cell_formula_units_Z 2
_cell_length_a 9.832(2)
_cell_length_b 14.033(3)
_cell_length_c 29.483(6)
_cell_measurement_temperature 250(2)
_cell_volume 3914.4(15)
_computing_cell_refinement 'Bruker XSCANS'
_computing_data_collection 'Bruker XSCANS'
_computing_data_reduction 'Bruker SHELXTL'
_computing_molecular_graphics 'Bruker SHELXTL'
_computing_publication_material 'Bruker SHELXTL'
_computing_structure_refinement 'SHELXL-97 (Sheldrick, 1997)'
_computing_structure_solution 'SHELXS-97 (Sheldrick, 1990)'
_diffrn_ambient_temperature 250(2)
_diffrn_measured_fraction_theta_full 0.997
_diffrn_measured_fraction_theta_max 0.997
_diffrn_measurement_device_type 'Bruker P4'
_diffrn_measurement_method '\w scans'
_diffrn_radiation_monochromator graphite
_diffrn_radiation_source 'fine-focus sealed tube'
_diffrn_radiation_type MoK\a
_diffrn_radiation_wavelength 0.71073
_diffrn_reflns_av_R_equivalents 0.0967
_diffrn_reflns_av_sigmaI/netI 0.1415
_diffrn_reflns_limit_h_max 10
_diffrn_reflns_limit_h_min -10
_diffrn_reflns_limit_k_max 14
_diffrn_reflns_limit_k_min -14
_diffrn_reflns_limit_l_max 31
_diffrn_reflns_limit_l_min -31
_diffrn_reflns_number 21693
_diffrn_reflns_theta_full 22.00
_diffrn_reflns_theta_max 22.00
_diffrn_reflns_theta_min 0.69
_exptl_absorpt_coefficient_mu 0.345
_exptl_absorpt_correction_T_max 0.9186
_exptl_absorpt_correction_T_min 0.8685
_exptl_absorpt_correction_type multi-scan
_exptl_absorpt_process_details SADABS
_exptl_crystal_colour colorless
_exptl_crystal_density_diffrn 1.012
_exptl_crystal_density_method 'not measured'
_exptl_crystal_description blocks
_exptl_crystal_F_000 1316
_exptl_crystal_size_max 0.42
_exptl_crystal_size_mid 0.32
_exptl_crystal_size_min 0.25
_refine_diff_density_max 0.609
_refine_diff_density_min -0.395
_refine_diff_density_rms 0.098
_refine_ls_extinction_method none
_refine_ls_goodness_of_fit_ref 1.219
_refine_ls_hydrogen_treatment constr
_refine_ls_matrix_type full
_refine_ls_number_parameters 601
_refine_ls_number_reflns 9585
_refine_ls_number_restraints 0
_refine_ls_restrained_S_all 1.219
_refine_ls_R_factor_all 0.1687
_refine_ls_R_factor_gt 0.1284
_refine_ls_shift/su_max 0.652
_refine_ls_shift/su_mean 0.012
_refine_ls_structure_factor_coef Fsqd
_refine_ls_weighting_details 'calc w=1/[\s^2^(Fo^2^)+(0.0438P)^2^+28.8027P] where P=(Fo^2^+2Fc^2^)/3'
_refine_ls_weighting_scheme calc
_refine_ls_wR_factor_gt 0.2513
_refine_ls_wR_factor_ref 0.2682
_reflns_number_gt 6769
_reflns_number_total 9585
_reflns_threshold_expression >2sigma(I)
_cod_data_source_file om8004383_si_001.cif
_cod_data_source_block 6_359j
_cod_original_cell_volume 3914.3(14)
_cod_original_sg_symbol_H-M P-1
_cod_database_code 4071874

loop_
_symmetry_equiv_pos_as_xyz
'x, y, z'
'-x, -y, -z'

loop_
_atom_site_label
_atom_site_type_symbol
_atom_site_fract_x
_atom_site_fract_y
_atom_site_fract_z
_atom_site_U_iso_or_equiv
_atom_site_adp_type
_atom_site_occupancy
_atom_site_symmetry_multiplicity
_atom_site_calc_flag
_atom_site_refinement_flags
Si1 Si 1.0141(4) 0.1035(3) 0.35855(13) 0.0515(11) Uani 1 1 d .
Si2 Si 1.0024(3) 0.2517(2) 0.39665(11) 0.0297(8) Uani 1 1 d .
Si3 Si 0.9263(4) 0.3774(2) 0.34396(11) 0.0358(9) Uani 1 1 d .
Si4 Si 0.8639(3) 0.5421(2) 0.36996(11) 0.0318(8) Uani 1 1 d .
Si5 Si 0.6934(3) 0.6578(2) 0.33267(10) 0.0250(8) Uani 1 1 d .
Si6 Si 0.7524(3) 0.6821(2) 0.25442(11) 0.0313(8) Uani 1 1 d .
Si7 Si 0.9401(3) 0.7570(2) 0.23289(11) 0.0305(8) Uani 1 1 d .
Si8 Si 0.9430(3) 0.8358(2) 0.16124(10) 0.0279(8) Uani 1 1 d .
Si9 Si 0.7908(4) 0.9967(2) 0.16862(11) 0.0334(9) Uani 1 1 d .
Si10 Si 0.7073(4) 1.0769(2) 0.10254(11) 0.0360(9) Uani 1 1 d .
Si11 Si 0.5664(4) 1.2398(2) 0.11313(11) 0.0358(9) Uani 1 1 d .
Si12 Si 0.4367(5) 1.2757(4) 0.04983(14) 0.0712(14) Uani 1 1 d .
Si13 Si 1.2284(4) 0.2480(3) 0.41678(12) 0.0476(10) Uani 1 1 d .
Si14 Si 0.8460(4) 0.2524(3) 0.46312(12) 0.0446(10) Uani 1 1 d .
Si15 Si 0.4715(3) 0.6174(3) 0.33701(13) 0.0397(9) Uani 1 1 d .
Si16 Si 0.6416(4) 0.8038(2) 0.37727(12) 0.0397(9) Uani 1 1 d .
Si17 Si 0.9077(4) 0.7346(3) 0.10341(11) 0.0386(9) Uani 1 1 d .
Si18 Si 1.1791(4) 0.8502(3) 0.14440(13) 0.0424(10) Uani 1 1 d .
Si19 Si 0.7054(5) 1.3551(3) 0.11327(16) 0.0646(13) Uani 1 1 d .
Si20 Si 0.3962(4) 1.2693(3) 0.17688(13) 0.0552(11) Uani 1 1 d .
C1 C 0.8327(18) 0.0894(11) 0.3521(6) 0.086(6) Uani 1 1 d .
H1A H 0.7824 0.1446 0.3352 0.129 Uiso 1 1 calc R
H1B H 0.7817 0.0877 0.3820 0.129 Uiso 1 1 calc R
H1C H 0.8401 0.0286 0.3357 0.129 Uiso 1 1 calc R
C2 C 1.1103(16) -0.0055(9) 0.3891(5) 0.074(5) Uani 1 1 d .
H2A H 1.0673 -0.0598 0.3858 0.112 Uiso 1 1 calc R
H2B H 1.1056 0.0108 0.4212 0.112 Uiso 1 1 calc R
H2C H 1.2084 -0.0245 0.3762 0.112 Uiso 1 1 calc R
C3 C 1.1088(18) 0.0998(11) 0.3005(5) 0.083(5) Uani 1 1 d .
H3A H 1.2038 0.1065 0.3026 0.125 Uiso 1 1 calc R
H3B H 1.0587 0.1534 0.2827 0.125 Uiso 1 1 calc R
H3C H 1.1136 0.0376 0.2858 0.125 Uiso 1 1 calc R
C4 C 1.0758(16) 0.3714(11) 0.2988(5) 0.075(5) Uani 1 1 d .
H4A H 1.0900 0.3124 0.2804 0.113 Uiso 1 1 calc R
H4B H 1.1611 0.3697 0.3129 0.113 Uiso 1 1 calc R
H4C H 1.0544 0.4289 0.2797 0.113 Uiso 1 1 calc R
C5 C 0.7772(15) 0.3490(10) 0.3169(5) 0.065(4) Uani 1 1 d .
H5A H 0.7470 0.3979 0.2940 0.097 Uiso 1 1 calc R
H5B H 0.6988 0.3502 0.3400 0.097 Uiso 1 1 calc R
H5C H 0.8085 0.2842 0.3026 0.097 Uiso 1 1 calc R
C6 C 1.0323(13) 0.5836(11) 0.3625(5) 0.060(4) Uani 1 1 d .
H6A H 1.0223 0.6410 0.3817 0.090 Uiso 1 1 calc R
H6B H 1.0520 0.6002 0.3309 0.090 Uiso 1 1 calc R
H6C H 1.1096 0.5309 0.3711 0.090 Uiso 1 1 calc R
C7 C 0.8052(14) 0.5487(10) 0.4315(4) 0.052(4) Uani 1 1 d .
H7A H 0.8816 0.5121 0.4480 0.079 Uiso 1 1 calc R
H7B H 0.7246 0.5204 0.4372 0.079 Uiso 1 1 calc R
H7C H 0.7784 0.6169 0.4416 0.079 Uiso 1 1 calc R
C8 C 0.8009(15) 0.5602(9) 0.2247(4) 0.051(4) Uani 1 1 d .
H8A H 0.7269 0.5264 0.2324 0.076 Uiso 1 1 calc R
H8B H 0.8891 0.5210 0.2342 0.076 Uiso 1 1 calc R
H8C H 0.8119 0.5697 0.1920 0.076 Uiso 1 1 calc R
C9 C 0.5814(13) 0.7505(10) 0.2331(4) 0.048(4) Uani 1 1 d .
H9A H 0.5989 0.7675 0.2014 0.072 Uiso 1 1 calc R
H9B H 0.5417 0.8102 0.2512 0.072 Uiso 1 1 calc R
H9C H 0.5154 0.7092 0.2358 0.072 Uiso 1 1 calc R
C10 C 1.1038(13) 0.6537(9) 0.2320(4) 0.048(4) Uani 1 1 d .
H10A H 1.1864 0.6802 0.2283 0.071 Uiso 1 1 calc R
H10B H 1.1076 0.6092 0.2067 0.071 Uiso 1 1 calc R
H10C H 1.1023 0.6182 0.2604 0.071 Uiso 1 1 calc R
C11 C 0.9554(13) 0.8446(9) 0.2767(4) 0.046(3) Uani 1 1 d .
H11A H 0.9611 0.8123 0.3060 0.069 Uiso 1 1 calc R
H11B H 0.8731 0.9003 0.2785 0.069 Uiso 1 1 calc R
H11C H 1.0399 0.8675 0.2686 0.069 Uiso 1 1 calc R
C12 C 0.8846(15) 1.0746(9) 0.1984(5) 0.058(4) Uani 1 1 d .
H12A H 0.8184 1.1363 0.2082 0.087 Uiso 1 1 calc R
H12B H 0.9610 1.0877 0.1777 0.087 Uiso 1 1 calc R
H12C H 0.9227 1.0400 0.2248 0.087 Uiso 1 1 calc R
C13 C 0.6289(13) 0.9907(10) 0.2065(5) 0.057(4) Uani 1 1 d .
H13A H 0.6551 0.9653 0.2360 0.085 Uiso 1 1 calc R
H13B H 0.5811 0.9475 0.1928 0.085 Uiso 1 1 calc R
H13C H 0.5661 1.0561 0.2105 0.085 Uiso 1 1 calc R
C14 C 0.5961(15) 1.0017(10) 0.0795(5) 0.068(5) Uani 1 1 d .
H14A H 0.5624 1.0304 0.0514 0.101 Uiso 1 1 calc R
H14B H 0.5161 1.0011 0.1017 0.101 Uiso 1 1 calc R
H14C H 0.6525 0.9349 0.0736 0.101 Uiso 1 1 calc R
C15 C 0.8569(15) 1.0830(11) 0.0578(5) 0.070(5) Uani 1 1 d .
H15A H 0.9052 1.0171 0.0469 0.105 Uiso 1 1 calc R
H15B H 0.9230 1.1127 0.0709 0.105 Uiso 1 1 calc R
H15C H 0.8195 1.1225 0.0325 0.105 Uiso 1 1 calc R
C16 C 0.551(2) 1.2279(17) -0.0037(6) 0.137(9) Uani 1 1 d .
H16A H 0.4945 1.2401 -0.0293 0.206 Uiso 1 1 calc R
H16B H 0.5907 1.1577 -0.0012 0.206 Uiso 1 1 calc R
H16C H 0.6265 1.2611 -0.0086 0.206 Uiso 1 1 calc R
C17 C 0.2785(19) 1.2252(16) 0.0565(7) 0.127(8) Uani 1 1 d .
H17A H 0.2314 1.2389 0.0872 0.191 Uiso 1 1 calc R
H17B H 0.3072 1.1546 0.0512 0.191 Uiso 1 1 calc R
H17C H 0.2142 1.2557 0.0347 0.191 Uiso 1 1 calc R
C18 C 0.372(2) 1.4108(13) 0.0421(6) 0.111(7) Uani 1 1 d .
H18A H 0.2875 1.4242 0.0264 0.167 Uiso 1 1 calc R
H18B H 0.4446 1.4351 0.0242 0.167 Uiso 1 1 calc R
H18C H 0.3503 1.4434 0.0717 0.167 Uiso 1 1 calc R
C19 C 1.3678(14) 0.2192(13) 0.3671(5) 0.084(6) Uani 1 1 d .
H19A H 1.3510 0.1678 0.3484 0.126 Uiso 1 1 calc R
H19B H 1.4600 0.1969 0.3780 0.126 Uiso 1 1 calc R
H19C H 1.3647 0.2778 0.3490 0.126 Uiso 1 1 calc R
C20 C 1.2850(17) 0.1497(12) 0.4582(5) 0.087(6) Uani 1 1 d .
H20A H 1.3777 0.1505 0.4663 0.130 Uiso 1 1 calc R
H20B H 1.2891 0.0863 0.4446 0.130 Uiso 1 1 calc R
H20C H 1.2178 0.1606 0.4853 0.130 Uiso 1 1 calc R
C21 C 1.2286(17) 0.3657(12) 0.4424(6) 0.083(5) Uani 1 1 d .
H21A H 1.1636 0.3774 0.4700 0.125 Uiso 1 1 calc R
H21B H 1.1992 0.4182 0.4210 0.125 Uiso 1 1 calc R
H21C H 1.3231 0.3640 0.4496 0.125 Uiso 1 1 calc R
C22 C 0.8598(19) 0.1244(11) 0.4855(6) 0.096(6) Uani 1 1 d .
H22A H 0.9548 0.0965 0.4935 0.144 Uiso 1 1 calc R
H22B H 0.8392 0.0836 0.4622 0.144 Uiso 1 1 calc R
H22C H 0.7926 0.1270 0.5123 0.144 Uiso 1 1 calc R
C23 C 0.8846(16) 0.3245(11) 0.5106(4) 0.072(5) Uani 1 1 d .
H23A H 0.8837 0.3906 0.5004 0.109 Uiso 1 1 calc R
H23B H 0.9769 0.2927 0.5198 0.109 Uiso 1 1 calc R
H23C H 0.8132 0.3275 0.5363 0.109 Uiso 1 1 calc R
C24 C 0.6606(14) 0.3043(11) 0.4524(5) 0.071(5) Uani 1 1 d .
H24A H 0.6008 0.3144 0.4811 0.106 Uiso 1 1 calc R
H24B H 0.6312 0.2589 0.4333 0.106 Uiso 1 1 calc R
H24C H 0.6523 0.3667 0.4369 0.106 Uiso 1 1 calc R
C25 C 0.4507(15) 0.5350(10) 0.2906(5) 0.062(4) Uani 1 1 d .
H25A H 0.5264 0.4752 0.2895 0.093 Uiso 1 1 calc R
H25B H 0.4546 0.5684 0.2617 0.093 Uiso 1 1 calc R
H25C H 0.3604 0.5186 0.2967 0.093 Uiso 1 1 calc R
C26 C 0.4421(14) 0.5534(12) 0.3912(5) 0.076(5) Uani 1 1 d .
H26A H 0.3447 0.5490 0.3958 0.114 Uiso 1 1 calc R
H26B H 0.4615 0.5901 0.4163 0.114 Uiso 1 1 calc R
H26C H 0.5046 0.4877 0.3899 0.114 Uiso 1 1 calc R
C27 C 0.3240(13) 0.7323(9) 0.3341(5) 0.051(4) Uani 1 1 d .
H27A H 0.2426 0.7151 0.3238 0.077 Uiso 1 1 calc R
H27B H 0.3551 0.7778 0.3128 0.077 Uiso 1 1 calc R
H27C H 0.2984 0.7629 0.3641 0.077 Uiso 1 1 calc R
C28 C 0.8001(16) 0.8284(10) 0.4017(5) 0.062(4) Uani 1 1 d .
H28A H 0.8724 0.8320 0.3771 0.094 Uiso 1 1 calc R
H28B H 0.8375 0.7756 0.4221 0.094 Uiso 1 1 calc R
H28C H 0.7717 0.8904 0.4186 0.094 Uiso 1 1 calc R
C29 C 0.5608(14) 0.9129(9) 0.3447(5) 0.058(4) Uani 1 1 d .
H29A H 0.4669 0.9099 0.3387 0.087 Uiso 1 1 calc R
H29B H 0.6187 0.9141 0.3160 0.087 Uiso 1 1 calc R
H29C H 0.5545 0.9721 0.3622 0.087 Uiso 1 1 calc R
C30 C 0.5135(15) 0.7965(11) 0.4277(5) 0.068(4) Uani 1 1 d .
H30A H 0.4768 0.8613 0.4417 0.101 Uiso 1 1 calc R
H30B H 0.5608 0.7513 0.4497 0.101 Uiso 1 1 calc R
H30C H 0.4362 0.7731 0.4181 0.101 Uiso 1 1 calc R
C31 C 0.7171(14) 0.7269(10) 0.1048(5) 0.060(4) Uani 1 1 d .
H31A H 0.6561 0.7926 0.1028 0.090 Uiso 1 1 calc R
H31B H 0.6900 0.6969 0.1330 0.090 Uiso 1 1 calc R
H31C H 0.7080 0.6873 0.0791 0.090 Uiso 1 1 calc R
C32 C 1.0190(15) 0.6063(9) 0.1062(5) 0.067(4) Uani 1 1 d .
H32A H 0.9868 0.5638 0.0864 0.100 Uiso 1 1 calc R
H32B H 1.0112 0.5833 0.1374 0.100 Uiso 1 1 calc R
H32C H 1.1167 0.6050 0.0964 0.100 Uiso 1 1 calc R
C33 C 0.9602(15) 0.7819(10) 0.0471(4) 0.058(4) Uani 1 1 d .
H33A H 1.0537 0.7931 0.0468 0.087 Uiso 1 1 calc R
H33B H 0.8930 0.8433 0.0413 0.087 Uiso 1 1 calc R
H33C H 0.9614 0.7340 0.0235 0.087 Uiso 1 1 calc R
C34 C 1.3013(15) 0.7324(11) 0.1250(6) 0.077(5) Uani 1 1 d .
H34A H 1.3968 0.7406 0.1199 0.116 Uiso 1 1 calc R
H34B H 1.2745 0.7116 0.0968 0.116 Uiso 1 1 calc R
H34C H 1.2972 0.6830 0.1481 0.116 Uiso 1 1 calc R
C35 C 1.1937(14) 0.9407(10) 0.0985(5) 0.060(4) Uani 1 1 d .
H35A H 1.2921 0.9410 0.0911 0.090 Uiso 1 1 calc R
H35B H 1.1397 1.0058 0.1089 0.090 Uiso 1 1 calc R
H35C H 1.1568 0.9224 0.0716 0.090 Uiso 1 1 calc R
C36 C 1.2465(13) 0.8924(10) 0.1945(5) 0.059(4) Uani 1 1 d .
H36A H 1.2368 0.8490 0.2199 0.089 Uiso 1 1 calc R
H36B H 1.1928 0.9589 0.2027 0.089 Uiso 1 1 calc R
H36C H 1.3454 0.8915 0.1871 0.089 Uiso 1 1 calc R
C37 C 0.8501(19) 1.3195(12) 0.1503(7) 0.107(7) Uani 1 1 d .
H37A H 0.9193 1.2617 0.1376 0.161 Uiso 1 1 calc R
H37B H 0.8119 1.3050 0.1806 0.161 Uiso 1 1 calc R
H37C H 0.8949 1.3733 0.1522 0.161 Uiso 1 1 calc R
C38 C 0.785(2) 1.3722(13) 0.0551(6) 0.113(7) Uani 1 1 d .
H38A H 0.8586 1.4067 0.0567 0.169 Uiso 1 1 calc R
H38B H 0.7130 1.4105 0.0375 0.169 Uiso 1 1 calc R
H38C H 0.8259 1.3084 0.0405 0.169 Uiso 1 1 calc R
C39 C 0.5897(19) 1.4777(10) 0.1338(7) 0.108(7) Uani 1 1 d .
H39A H 0.6458 1.5149 0.1475 0.162 Uiso 1 1 calc R
H39B H 0.5150 1.4678 0.1562 0.162 Uiso 1 1 calc R
H39C H 0.5485 1.5138 0.1082 0.162 Uiso 1 1 calc R
C40 C 0.2642(17) 1.3883(12) 0.1715(6) 0.096(6) Uani 1 1 d .
H40A H 0.1965 1.4001 0.1985 0.144 Uiso 1 1 calc R
H40B H 0.2152 1.3859 0.1448 0.144 Uiso 1 1 calc R
H40C H 0.3119 1.4411 0.1683 0.144 Uiso 1 1 calc R
C41 C 0.4838(19) 1.2753(12) 0.2294(5) 0.087(6) Uani 1 1 d .
H41A H 0.5473 1.3182 0.2243 0.130 Uiso 1 1 calc R
H41B H 0.5370 1.2098 0.2367 0.130 Uiso 1 1 calc R
H41C H 0.4126 1.3010 0.2546 0.130 Uiso 1 1 calc R
C42 C 0.2947(15) 1.1736(11) 0.1823(6) 0.082(5) Uani 1 1 d .
H42A H 0.2305 1.1852 0.2101 0.123 Uiso 1 1 calc R
H42B H 0.3595 1.1091 0.1832 0.123 Uiso 1 1 calc R
H42C H 0.2410 1.1768 0.1563 0.123 Uiso 1 1 calc R

loop_
_atom_site_aniso_label
_atom_site_aniso_U_11
_atom_site_aniso_U_22
_atom_site_aniso_U_33
_atom_site_aniso_U_23
_atom_site_aniso_U_13
_atom_site_aniso_U_12
Si1 0.064(3) 0.038(2) 0.051(2) -0.0014(19) -0.004(2) -0.011(2)
Si2 0.0296(19) 0.0281(19) 0.0296(18) 0.0066(15) -0.0064(15) -0.0031(15)
Si3 0.039(2) 0.033(2) 0.0313(19) 0.0041(16) -0.0058(16) -0.0002(17)
Si4 0.0272(19) 0.033(2) 0.0361(19) 0.0062(16) -0.0077(16) -0.0074(16)
Si5 0.0218(17) 0.0238(18) 0.0303(18) 0.0000(14) -0.0028(14) -0.0074(15)
Si6 0.0314(19) 0.0303(19) 0.0326(19) 0.0050(15) -0.0082(15) -0.0070(16)
Si7 0.0276(19) 0.0313(19) 0.0319(19) 0.0066(15) -0.0114(15) -0.0031(15)
Si8 0.0254(18) 0.0254(19) 0.0310(18) -0.0017(15) -0.0029(15) -0.0029(15)
Si9 0.036(2) 0.029(2) 0.0339(19) 0.0041(15) -0.0079(16) -0.0040(16)
Si10 0.041(2) 0.029(2) 0.037(2) 0.0002(16) -0.0105(17) -0.0036(17)
Si11 0.037(2) 0.030(2) 0.037(2) 0.0058(16) -0.0026(16) -0.0023(17)
Si12 0.063(3) 0.089(4) 0.049(3) 0.018(2) -0.023(2) 0.009(3)
Si13 0.038(2) 0.059(3) 0.043(2) -0.0011(19) -0.0113(18) -0.004(2)
Si14 0.047(2) 0.048(2) 0.035(2) 0.0142(18) 0.0014(18) -0.0067(19)
Si15 0.0225(19) 0.033(2) 0.064(2) 0.0066(18) -0.0070(17) -0.0076(16)
Si16 0.049(2) 0.030(2) 0.038(2) -0.0068(16) 0.0037(18) -0.0085(18)
Si17 0.047(2) 0.033(2) 0.036(2) -0.0058(16) -0.0104(17) -0.0077(18)
Si18 0.0228(19) 0.051(2) 0.051(2) 0.0101(19) -0.0012(17) -0.0063(18)
Si19 0.073(3) 0.038(2) 0.086(3) 0.010(2) -0.004(3) -0.022(2)
Si20 0.052(3) 0.051(3) 0.051(2) 0.005(2) 0.008(2) 0.002(2)
C1 0.109(14) 0.042(10) 0.119(15) 0.007(10) -0.040(12) -0.028(10)
C2 0.090(12) 0.021(8) 0.101(13) 0.002(8) 0.004(10) 0.001(8)
C3 0.121(15) 0.064(11) 0.062(11) -0.026(9) -0.017(10) -0.014(11)
C4 0.089(12) 0.063(11) 0.056(10) 0.012(8) 0.015(9) 0.003(9)
C5 0.065(10) 0.048(9) 0.078(11) -0.016(8) -0.034(9) 0.005(8)
C6 0.040(8) 0.071(11) 0.069(10) 0.021(8) -0.020(7) -0.011(8)
C7 0.054(9) 0.055(9) 0.054(9) 0.021(7) -0.017(7) -0.020(8)
C8 0.075(10) 0.038(8) 0.038(8) -0.002(6) -0.008(7) -0.012(7)
C9 0.045(8) 0.059(9) 0.045(8) 0.012(7) -0.019(7) -0.018(7)
C10 0.055(9) 0.041(8) 0.047(8) 0.015(7) -0.011(7) -0.010(7)
C11 0.043(8) 0.050(9) 0.034(7) -0.005(6) 0.001(6) 0.005(7)
C12 0.082(11) 0.040(9) 0.059(9) -0.011(7) -0.018(8) -0.020(8)
C13 0.043(9) 0.045(9) 0.071(10) 0.024(7) 0.001(7) 0.004(7)
C14 0.070(11) 0.041(9) 0.096(12) -0.026(8) -0.039(9) -0.009(8)
C15 0.077(11) 0.061(10) 0.059(10) 0.004(8) -0.010(9) 0.010(9)
C16 0.17(2) 0.17(2) 0.050(11) 0.029(13) -0.032(13) -0.004(18)
C17 0.087(15) 0.18(2) 0.127(18) 0.006(16) -0.064(14) -0.033(15)
C18 0.112(16) 0.093(15) 0.090(14) 0.024(11) -0.009(12) 0.044(12)
C19 0.039(9) 0.133(16) 0.070(11) -0.014(11) -0.007(8) -0.002(10)
C20 0.086(13) 0.084(13) 0.090(13) 0.034(10) -0.050(11) -0.006(10)
C21 0.072(12) 0.091(13) 0.102(13) -0.008(11) -0.044(10) -0.034(10)
C22 0.108(15) 0.055(11) 0.103(14) 0.041(10) 0.014(11) 0.009(10)
C23 0.077(11) 0.086(12) 0.040(9) 0.004(8) 0.001(8) 0.002(10)
C24 0.061(10) 0.075(11) 0.066(10) 0.026(9) 0.018(8) -0.011(9)
C25 0.054(10) 0.056(10) 0.083(11) -0.005(8) -0.022(8) -0.024(8)
C26 0.040(9) 0.085(12) 0.101(13) 0.038(10) 0.006(9) -0.021(9)
C27 0.044(8) 0.032(8) 0.076(10) 0.015(7) -0.019(7) -0.001(7)
C28 0.090(12) 0.053(10) 0.052(9) -0.017(7) 0.006(8) -0.038(9)
C29 0.047(9) 0.036(8) 0.090(11) -0.003(8) -0.010(8) -0.007(7)
C30 0.059(10) 0.077(11) 0.064(10) -0.007(9) 0.018(8) -0.022(9)
C31 0.070(10) 0.064(10) 0.056(9) 0.005(8) -0.017(8) -0.033(9)
C32 0.074(11) 0.041(9) 0.079(11) -0.033(8) -0.006(9) -0.002(8)
C33 0.079(11) 0.057(10) 0.047(9) -0.003(7) -0.014(8) -0.031(8)
C34 0.058(10) 0.063(11) 0.105(13) 0.001(10) -0.003(10) -0.007(9)
C35 0.051(9) 0.064(10) 0.063(10) 0.014(8) 0.004(8) -0.012(8)
C36 0.036(8) 0.054(9) 0.094(12) 0.011(8) -0.028(8) -0.014(7)
C37 0.102(15) 0.072(13) 0.17(2) 0.030(13) -0.060(14) -0.047(12)
C38 0.119(17) 0.079(14) 0.124(17) 0.022(12) 0.042(14) -0.019(12)
C39 0.117(16) 0.018(9) 0.19(2) -0.028(11) -0.017(15) -0.014(9)
C40 0.089(13) 0.070(12) 0.092(13) 0.000(10) 0.025(11) 0.032(10)
C41 0.120(15) 0.089(13) 0.041(9) -0.023(9) 0.001(10) -0.010(11)
C42 0.050(10) 0.073(12) 0.116(14) 0.025(10) 0.011(10) -0.012(9)

loop_
_atom_type_symbol
_atom_type_description
_atom_type_scat_dispersion_real
_atom_type_scat_dispersion_imag
_atom_type_scat_source
C C 0.0033 0.0016 'International Tables Vol C Tables 4.2.6.8 and 6.1.1.4'
H H 0.0000 0.0000 'International Tables Vol C Tables 4.2.6.8 and 6.1.1.4'
Si Si 0.0817 0.0704 'International Tables Vol C Tables 4.2.6.8 and 6.1.1.4'

loop_
_geom_angle_atom_site_label_1
_geom_angle_atom_site_label_2
_geom_angle_atom_site_label_3
_geom_angle
C3 Si1 C2 106.8(7)
C3 Si1 C1 107.3(8)
C2 Si1 C1 108.5(7)
C3 Si1 Si2 111.1(5)
C2 Si1 Si2 112.0(5)
C1 Si1 Si2 110.9(5)
Si1 Si2 Si13 108.43(19)
Si1 Si2 Si14 105.15(19)
Si13 Si2 Si14 109.66(18)
Si1 Si2 Si3 105.43(17)
Si13 Si2 Si3 112.00(18)
Si14 Si2 Si3 115.64(18)
C4 Si3 C5 108.2(7)
C4 Si3 Si4 104.4(5)
C5 Si3 Si4 110.3(4)
C4 Si3 Si2 107.4(5)
C5 Si3 Si2 107.8(5)
Si4 Si3 Si2 118.38(18)
C7 Si4 C6 106.8(6)
C7 Si4 Si3 110.3(4)
C6 Si4 Si3 105.5(5)
C7 Si4 Si5 108.2(4)
C6 Si4 Si5 107.4(4)
Si3 Si4 Si5 118.06(17)
Si6 Si5 Si16 113.58(17)
Si6 Si5 Si4 116.46(17)
Si16 Si5 Si4 105.34(17)
Si6 Si5 Si15 105.06(17)
Si16 Si5 Si15 102.89(17)
Si4 Si5 Si15 112.84(17)
C8 Si6 C9 105.4(6)
C8 Si6 Si5 108.4(4)
C9 Si6 Si5 104.8(4)
C8 Si6 Si7 106.2(5)
C9 Si6 Si7 112.7(4)
Si5 Si6 Si7 118.53(17)
C11 Si7 C10 105.8(6)
C11 Si7 Si8 108.2(4)
C10 Si7 Si8 108.1(4)
C11 Si7 Si6 111.7(4)
C10 Si7 Si6 104.6(4)
Si8 Si7 Si6 117.72(17)
Si17 Si8 Si7 111.14(17)
Si17 Si8 Si9 116.94(17)
Si7 Si8 Si9 109.37(17)
Si17 Si8 Si18 105.51(18)
Si7 Si8 Si18 104.83(17)
Si9 Si8 Si18 108.25(18)
C13 Si9 C12 107.6(7)
C13 Si9 Si10 105.1(4)
C12 Si9 Si10 109.7(4)
C13 Si9 Si8 108.2(4)
C12 Si9 Si8 107.1(5)
Si10 Si9 Si8 118.72(18)
C14 Si10 C15 108.9(7)
C14 Si10 Si9 106.4(5)
C15 Si10 Si9 111.7(5)
C14 Si10 Si11 107.5(5)
C15 Si10 Si11 106.1(5)
Si9 Si10 Si11 115.97(18)
Si20 Si11 Si12 105.0(2)
Si20 Si11 Si10 116.54(19)
Si12 Si11 Si10 106.7(2)
Si20 Si11 Si19 109.2(2)
Si12 Si11 Si19 106.7(2)
Si10 Si11 Si19 111.9(2)
C17 Si12 C18 106.7(9)
C17 Si12 C16 110.6(10)
C18 Si12 C16 105.8(9)
C17 Si12 Si11 111.5(6)
C18 Si12 Si11 111.5(6)
C16 Si12 Si11 110.5(6)
C21 Si13 C20 108.5(8)
C21 Si13 C19 109.4(8)
C20 Si13 C19 104.8(8)
C21 Si13 Si2 110.2(5)
C20 Si13 Si2 111.1(6)
C19 Si13 Si2 112.6(5)
C24 Si14 C23 108.1(7)
C24 Si14 C22 107.3(8)
C23 Si14 C22 105.9(8)
C24 Si14 Si2 111.5(5)
C23 Si14 Si2 112.2(5)
C22 Si14 Si2 111.5(6)
C26 Si15 C25 106.2(7)
C26 Si15 C27 109.4(7)
C25 Si15 C27 105.3(6)
C26 Si15 Si5 109.7(5)
C25 Si15 Si5 115.6(5)
C27 Si15 Si5 110.4(4)
C29 Si16 C30 107.1(7)
C29 Si16 C28 108.0(6)
C30 Si16 C28 105.1(6)
C29 Si16 Si5 111.7(5)
C30 Si16 Si5 110.4(5)
C28 Si16 Si5 114.1(5)
C33 Si17 C32 106.2(7)
C33 Si17 C31 108.1(6)
C32 Si17 C31 107.2(7)
C33 Si17 Si8 109.6(4)
C32 Si17 Si8 112.1(5)
C31 Si17 Si8 113.2(5)
C34 Si18 C36 107.4(7)
C34 Si18 C35 106.8(7)
C36 Si18 C35 106.5(7)
C34 Si18 Si8 112.0(5)
C36 Si18 Si8 111.9(5)
C35 Si18 Si8 111.9(5)
C38 Si19 C37 107.8(9)
C38 Si19 C39 107.3(9)
C37 Si19 C39 108.1(9)
C38 Si19 Si11 111.0(7)
C37 Si19 Si11 113.3(5)
C39 Si19 Si11 109.2(6)
C40 Si20 C42 106.0(8)
C40 Si20 C41 108.2(8)
C42 Si20 C41 110.6(8)
C40 Si20 Si11 110.7(5)
C42 Si20 Si11 111.6(6)
C41 Si20 Si11 109.6(6)

loop_
_geom_bond_atom_site_label_1
_geom_bond_atom_site_label_2
_geom_bond_distance
Si1 C3 1.854(16)
Si1 C2 1.860(14)
Si1 C1 1.873(16)
Si1 Si2 2.349(5)
Si2 Si13 2.349(5)
Si2 Si14 2.357(5)
Si2 Si3 2.364(4)
Si3 C4 1.861(14)
Si3 C5 1.870(13)
Si3 Si4 2.355(5)
Si4 C7 1.840(13)
Si4 C6 1.878(13)
Si4 Si5 2.372(4)
Si5 Si6 2.359(4)
Si5 Si16 2.366(5)
Si5 Si15 2.379(4)
Si6 C8 1.862(12)
Si6 C9 1.881(12)
Si6 Si7 2.370(5)
Si7 C11 1.839(12)
Si7 C10 1.874(12)
Si7 Si8 2.371(4)
Si8 Si17 2.343(5)
Si8 Si9 2.372(5)
Si8 Si18 2.379(5)
Si9 C13 1.865(13)
Si9 C12 1.878(12)
Si9 Si10 2.355(5)
Si10 C14 1.878(13)
Si10 C15 1.887(15)
Si10 Si11 2.362(5)
Si11 Si20 2.347(5)
Si11 Si12 2.350(5)
Si11 Si19 2.366(5)
Si12 C17 1.856(19)
Si12 C18 1.860(17)
Si12 C16 1.86(2)
Si13 C21 1.826(15)
Si13 C20 1.847(14)
Si13 C19 1.871(14)
Si14 C24 1.845(14)
Si14 C23 1.865(15)
Si14 C22 1.882(14)
Si15 C26 1.852(14)
Si15 C25 1.863(13)
Si15 C27 1.886(12)
Si16 C29 1.846(13)
Si16 C30 1.863(13)
Si16 C28 1.894(14)
Si17 C33 1.850(13)
Si17 C32 1.863(13)
Si17 C31 1.900(13)
Si18 C34 1.840(15)
Si18 C36 1.844(14)
Si18 C35 1.861(13)
Si19 C38 1.847(17)
Si19 C37 1.851(17)
Si19 C39 1.875(15)
Si20 C40 1.856(15)
Si20 C42 1.860(15)
Si20 C41 1.863(15)

loop_
_geom_torsion_atom_site_label_1
_geom_torsion_atom_site_label_2
_geom_torsion_atom_site_label_3
_geom_torsion_atom_site_label_4
_geom_torsion
C3 Si1 Si2 Si13 -72.4(6)
C2 Si1 Si2 Si13 46.9(6)
C1 Si1 Si2 Si13 168.3(6)
C3 Si1 Si2 Si14 170.4(6)
C2 Si1 Si2 Si14 -70.3(6)
C1 Si1 Si2 Si14 51.1(6)
C3 Si1 Si2 Si3 47.7(6)
C2 Si1 Si2 Si3 167.0(6)
C1 Si1 Si2 Si3 -71.6(6)
Si1 Si2 Si3 C4 -71.7(6)
Si13 Si2 Si3 C4 46.1(6)
Si14 Si2 Si3 C4 172.7(6)
Si1 Si2 Si3 C5 44.7(5)
Si13 Si2 Si3 C5 162.4(5)
Si14 Si2 Si3 C5 -71.0(5)
Si1 Si2 Si3 Si4 170.65(19)
Si13 Si2 Si3 Si4 -71.6(2)
Si14 Si2 Si3 Si4 55.0(3)
C4 Si3 Si4 C7 -145.6(7)
C5 Si3 Si4 C7 98.5(7)
Si2 Si3 Si4 C7 -26.3(5)
C4 Si3 Si4 C6 -30.6(7)
C5 Si3 Si4 C6 -146.6(7)
Si2 Si3 Si4 C6 88.7(5)
C4 Si3 Si4 Si5 89.3(5)
C5 Si3 Si4 Si5 -26.7(6)
Si2 Si3 Si4 Si5 -151.41(19)
C7 Si4 Si5 Si6 172.4(5)
C6 Si4 Si5 Si6 57.4(5)
Si3 Si4 Si5 Si6 -61.5(2)
C7 Si4 Si5 Si16 45.5(5)
C6 Si4 Si5 Si16 -69.4(5)
Si3 Si4 Si5 Si16 171.62(18)
C7 Si4 Si5 Si15 -66.0(5)
C6 Si4 Si5 Si15 179.1(5)
Si3 Si4 Si5 Si15 60.1(2)
Si16 Si5 Si6 C8 176.5(5)
Si4 Si5 Si6 C8 53.9(5)
Si15 Si5 Si6 C8 -71.8(5)
Si16 Si5 Si6 C9 -71.3(5)
Si4 Si5 Si6 C9 166.0(4)
Si15 Si5 Si6 C9 40.4(5)
Si16 Si5 Si6 Si7 55.5(2)
Si4 Si5 Si6 Si7 -67.2(2)
Si15 Si5 Si6 Si7 167.14(17)
C8 Si6 Si7 C11 -153.1(6)
C9 Si6 Si7 C11 92.0(6)
Si5 Si6 Si7 C11 -30.9(5)
C8 Si6 Si7 C10 -39.1(6)
C9 Si6 Si7 C10 -154.0(6)
Si5 Si6 Si7 C10 83.1(5)
C8 Si6 Si7 Si8 80.9(5)
C9 Si6 Si7 Si8 -34.0(5)
Si5 Si6 Si7 Si8 -156.92(18)
C11 Si7 Si8 Si17 -175.9(4)
C10 Si7 Si8 Si17 69.9(5)
Si6 Si7 Si8 Si17 -48.2(2)
C11 Si7 Si8 Si9 -45.3(5)
C10 Si7 Si8 Si9 -159.5(4)
Si6 Si7 Si8 Si9 82.5(2)
C11 Si7 Si8 Si18 70.6(5)
C10 Si7 Si8 Si18 -43.6(5)
Si6 Si7 Si8 Si18 -161.67(18)
Si17 Si8 Si9 C13 87.0(5)
Si7 Si8 Si9 C13 -40.4(5)
Si18 Si8 Si9 C13 -154.0(5)
Si17 Si8 Si9 C12 -157.2(5)
Si7 Si8 Si9 C12 75.3(5)
Si18 Si8 Si9 C12 -38.3(5)
Si17 Si8 Si9 Si10 -32.5(3)
Si7 Si8 Si9 Si10 -159.90(18)
Si18 Si8 Si9 Si10 86.4(2)
C13 Si9 Si10 C14 -57.5(7)
C12 Si9 Si10 C14 -172.9(7)
Si8 Si9 Si10 C14 63.6(5)
C13 Si9 Si10 C15 -176.3(7)
C12 Si9 Si10 C15 68.3(7)
Si8 Si9 Si10 C15 -55.1(6)
C13 Si9 Si10 Si11 62.0(5)
C12 Si9 Si10 Si11 -53.4(5)
Si8 Si9 Si10 Si11 -176.86(19)
C14 Si10 Si11 Si20 76.0(6)
C15 Si10 Si11 Si20 -167.5(5)
Si9 Si10 Si11 Si20 -42.9(3)
C14 Si10 Si11 Si12 -40.9(6)
C15 Si10 Si11 Si12 75.6(5)
Si9 Si10 Si11 Si12 -159.8(2)
C14 Si10 Si11 Si19 -157.3(6)
C15 Si10 Si11 Si19 -40.8(5)
Si9 Si10 Si11 Si19 83.8(2)
Si20 Si11 Si12 C17 -43.0(8)
Si10 Si11 Si12 C17 81.3(8)
Si19 Si11 Si12 C17 -158.9(8)
Si20 Si11 Si12 C18 76.2(7)
Si10 Si11 Si12 C18 -159.5(7)
Si19 Si11 Si12 C18 -39.7(7)
Si20 Si11 Si12 C16 -166.4(8)
Si10 Si11 Si12 C16 -42.1(9)
Si19 Si11 Si12 C16 77.7(9)
Si1 Si2 Si13 C21 175.3(6)
Si14 Si2 Si13 C21 -70.4(6)
Si3 Si2 Si13 C21 59.4(6)
Si1 Si2 Si13 C20 -64.4(6)
Si14 Si2 Si13 C20 49.9(7)
Si3 Si2 Si13 C20 179.7(6)
Si1 Si2 Si13 C19 52.9(7)
Si14 Si2 Si13 C19 167.2(6)
Si3 Si2 Si13 C19 -63.0(7)
Si1 Si2 Si14 C24 -86.5(6)
Si13 Si2 Si14 C24 157.1(6)
Si3 Si2 Si14 C24 29.3(6)
Si1 Si2 Si14 C23 152.0(5)
Si13 Si2 Si14 C23 35.6(5)
Si3 Si2 Si14 C23 -92.1(5)
Si1 Si2 Si14 C22 33.4(7)
Si13 Si2 Si14 C22 -82.9(7)
Si3 Si2 Si14 C22 149.3(7)
Si6 Si5 Si15 C26 159.6(6)
Si16 Si5 Si15 C26 -81.3(6)
Si4 Si5 Si15 C26 31.7(6)
Si6 Si5 Si15 C25 39.6(5)
Si16 Si5 Si15 C25 158.8(5)
Si4 Si5 Si15 C25 -88.2(5)
Si6 Si5 Si15 C27 -79.7(5)
Si16 Si5 Si15 C27 39.4(5)
Si4 Si5 Si15 C27 152.4(5)
Si6 Si5 Si16 C29 31.7(5)
Si4 Si5 Si16 C29 160.3(5)
Si15 Si5 Si16 C29 -81.3(5)
Si6 Si5 Si16 C30 150.7(5)
Si4 Si5 Si16 C30 -80.7(6)
Si15 Si5 Si16 C30 37.7(6)
Si6 Si5 Si16 C28 -91.1(5)
Si4 Si5 Si16 C28 37.5(5)
Si15 Si5 Si16 C28 155.9(5)
Si7 Si8 Si17 C33 -164.1(5)
Si9 Si8 Si17 C33 69.4(5)
Si18 Si8 Si17 C33 -51.0(5)
Si7 Si8 Si17 C32 -46.4(6)
Si9 Si8 Si17 C32 -172.9(6)
Si18 Si8 Si17 C32 66.7(6)
Si7 Si8 Si17 C31 75.1(5)
Si9 Si8 Si17 C31 -51.4(5)
Si18 Si8 Si17 C31 -171.8(5)
Si17 Si8 Si18 C34 -41.0(6)
Si7 Si8 Si18 C34 76.5(6)
Si9 Si8 Si18 C34 -166.9(6)
Si17 Si8 Si18 C36 -161.6(5)
Si7 Si8 Si18 C36 -44.2(5)
Si9 Si8 Si18 C36 72.5(5)
Si17 Si8 Si18 C35 79.0(5)
Si7 Si8 Si18 C35 -163.6(5)
Si9 Si8 Si18 C35 -47.0(6)
Si20 Si11 Si19 C38 -155.8(7)
Si12 Si11 Si19 C38 -42.8(7)
Si10 Si11 Si19 C38 73.6(7)
Si20 Si11 Si19 C37 82.8(8)
Si12 Si11 Si19 C37 -164.2(8)
Si10 Si11 Si19 C37 -47.8(8)
Si20 Si11 Si19 C39 -37.8(7)
Si12 Si11 Si19 C39 75.3(7)
Si10 Si11 Si19 C39 -168.3(7)
Si12 Si11 Si20 C40 -46.2(7)
Si10 Si11 Si20 C40 -164.1(7)
Si19 Si11 Si20 C40 67.9(7)
Si12 Si11 Si20 C42 71.6(6)
Si10 Si11 Si20 C42 -46.3(6)
Si19 Si11 Si20 C42 -174.3(6)
Si12 Si11 Si20 C41 -165.5(6)
Si10 Si11 Si20 C41 76.6(6)
Si19 Si11 Si20 C41 -51.4(6)
